data_7110458
loop_
_publ_author_name
'Tong, Ming-Liang'
'Zheng, Shao-Liang'
'Chen, Xiao-Ming'

_publ_section_title
;
 Two- and three-dimensional non-interpenetrating open-networks self-
 assembled by \m4-hexamethylenetetramine (hmt). Syntheses and structures
 of [Ag2(\m4-hmt)(SO4)(H2O)]&#x00B7;4H2O and
 [Ag2(\m4-hmt)(\m-O2CMe)]MeCO2&#x00B7;4.5H2O
;
_journal_issue 6
_journal_name_full 'Chemical Communications'
_journal_page_first 561
_journal_paper_doi 10.1039/a900508k
_journal_year 1999
_chemical_formula_sum 'C6 H22 Ag2 N4 O9 S'
_chemical_formula_weight 542.08
_chemical_name_systematic
; 
 ? 
;
_space_group_IT_number 9
_symmetry_cell_setting monoclinic
_symmetry_space_group_name_Hall 'C -2yc'
_symmetry_space_group_name_H-M 'C 1 c 1'
_atom_sites_solution_hydrogens geom
_atom_sites_solution_primary direct
_atom_sites_solution_secondary difmap
_audit_creation_method SHELXL-97
_cell_angle_alpha 90.00
_cell_angle_beta 91.64(6)
_cell_angle_gamma 90.00
_cell_formula_units_Z 4
_cell_length_a 6.362(6)
_cell_length_b 18.813(13)
_cell_length_c 12.552(4)
_cell_measurement_reflns_used 25
_cell_measurement_temperature 293(2)
_cell_measurement_theta_max 15
_cell_measurement_theta_min 7.5
_cell_volume 1501.7(18)
_computing_cell_refinement 'SHELXTL Plus (Siemens, 1990)'
_computing_data_collection 'P3/R3 Nicolet (Nicolet XRD, 1980)'
_computing_data_reduction 'SHELXTL Plus (Siemens, 1990)'
_computing_molecular_graphics 'ORTEP-3 (Johnson, 1997)'
_computing_publication_material 'SHELXL-97 (Sheldrick, 1997)'
_computing_structure_refinement 'SHELXL-97 (Sheldrick, 1997)'
_computing_structure_solution 'SHELXS-97 (Sheldrick, 1997)'
_diffrn_ambient_temperature 293(2)
_diffrn_measured_fraction_theta_full 0.500
_diffrn_measured_fraction_theta_max 0.500
_diffrn_measurement_device_type 'Siemens R3m'
_diffrn_measurement_method '\w scan'
_diffrn_radiation_monochromator graphite
_diffrn_radiation_source 'fine-focus sealed tube'
_diffrn_radiation_type MoK\a
_diffrn_radiation_wavelength 0.71073
_diffrn_reflns_av_R_equivalents 0.0000
_diffrn_reflns_av_sigmaI/netI 0.0150
_diffrn_reflns_limit_h_max 8
_diffrn_reflns_limit_h_min 0
_diffrn_reflns_limit_k_max 25
_diffrn_reflns_limit_k_min 0
_diffrn_reflns_limit_l_max 17
_diffrn_reflns_limit_l_min -17
_diffrn_reflns_number 2177
_diffrn_reflns_theta_full 29.06
_diffrn_reflns_theta_max 29.06
_diffrn_reflns_theta_min 2.17
_diffrn_standards_interval_count 120
_diffrn_standards_number 2
_exptl_absorpt_coefficient_mu 2.798
_exptl_absorpt_correction_T_max 0.991
_exptl_absorpt_correction_T_min 0.421
_exptl_absorpt_correction_type 'y-scans (North, Phillips & Mathews, 1968)'
_exptl_crystal_colour colorless
_exptl_crystal_density_diffrn 2.398
_exptl_crystal_density_method 'not measured'
_exptl_crystal_description plate
_exptl_crystal_F_000 1072
_exptl_crystal_size_max 0.60
_exptl_crystal_size_mid 0.40
_exptl_crystal_size_min 0.08
_refine_diff_density_max 0.896
_refine_diff_density_min -0.666
_refine_diff_density_rms 0.126
_refine_ls_abs_structure_details 'Flack H D (1983), Acta Cryst. A39, 876-881'
_refine_ls_abs_structure_Flack -0.03(4)
_refine_ls_extinction_coef 0.0094(4)
_refine_ls_extinction_expression Fc^*^=kFc[1+0.001xFc^2^\l^3^/sin(2\q)]^-1/4^
_refine_ls_extinction_method SHELXL
_refine_ls_goodness_of_fit_ref 1.071
_refine_ls_hydrogen_treatment mixed
_refine_ls_matrix_type full
_refine_ls_number_parameters 200
_refine_ls_number_reflns 2177
_refine_ls_number_restraints 2
_refine_ls_restrained_S_all 1.070
_refine_ls_R_factor_all 0.0266
_refine_ls_R_factor_gt 0.0259
_refine_ls_shift/su_max 0.001
_refine_ls_shift/su_mean 0.000
_refine_ls_structure_factor_coef Fsqd
_refine_ls_weighting_details 'w=1/[\s^2^(Fo^2^)+(0.0440P)^2^+3.0752P] where P=(Fo^2^+2Fc^2^)/3'
_refine_ls_weighting_scheme calc
_refine_ls_wR_factor_gt 0.0658
_refine_ls_wR_factor_ref 0.0662
_reflns_number_gt 2136
_reflns_number_total 2177
_reflns_threshold_expression >2sigma(I)
_cod_data_source_file 900508ksup1.cif
_cod_data_source_block complex1
_cod_depositor_comments
;
The following automatic conversions were performed:

'_refine_ls_weighting_scheme' value 'calc
w=1/[\s^2^(Fo^2^)+(0.0440P)^2^+3.0752P] where P=(Fo^2^+2Fc^2^)/3' was
changed to 'calc'. New tag '_refine_ls_weighting_details' was
created. The value of the new tag was set to
'w=1/[\s^2^(Fo^2^)+(0.0440P)^2^+3.0752P] where P=(Fo^2^+2Fc^2^)/3'.

Automatic conversion script
Id: cif_fix_values 3143 2015-03-26 13:38:13Z robertas 
;
_cod_original_sg_symbol_H-M Cc
_cod_database_code 7110458

loop_
_symmetry_equiv_pos_as_xyz
'x, y, z'
'x, -y, z+1/2'
'x+1/2, y+1/2, z'
'x+1/2, -y+1/2, z+1/2'

loop_
_atom_site_label
_atom_site_type_symbol
_atom_site_fract_x
_atom_site_fract_y
_atom_site_fract_z
_atom_site_U_iso_or_equiv
_atom_site_adp_type
_atom_site_occupancy
_atom_site_calc_flag
_atom_site_refinement_flags
Ag1 Ag -0.00399(5) 0.00861(2) 0.49078(4) 0.02644(12) Uani 1 d .
Ag2 Ag 0.51735(6) -0.22172(2) 0.26771(4) 0.02880(13) Uani 1 d .
S1 S 0.50215(18) 0.07467(7) 0.39203(9) 0.0188(2) Uani 1 d .
O1 O 0.2794(6) 0.0887(3) 0.4118(4) 0.0327(9) Uani 1 d .
O2 O 0.5226(8) 0.0416(3) 0.2869(3) 0.0349(9) Uani 1 d .
O3 O 0.6197(7) 0.1417(2) 0.3979(4) 0.0351(9) Uani 1 d .
O4 O 0.5882(8) 0.0262(3) 0.4720(4) 0.0368(10) Uani 1 d .
N1 N 0.0132(6) -0.0615(2) 0.3420(3) 0.0170(7) Uani 1 d .
N2 N 0.2074(6) -0.1542(2) 0.2546(3) 0.0159(7) Uani 1 d .
N3 N 0.0069(6) -0.0683(2) 0.1488(3) 0.0157(7) Uani 1 d .
N4 N -0.1749(6) -0.1577(2) 0.2524(3) 0.0165(7) Uani 1 d .
C1 C 0.0065(9) -0.0205(3) 0.2412(4) 0.0177(8) Uani 1 d .
H1A H 0.1261 0.0106 0.2392 0.080 Uiso 1 d R
H1B H -0.1182 0.0082 0.2381 0.080 Uiso 1 d R
C2 C -0.1714(7) -0.1086(3) 0.3424(4) 0.0173(8) Uani 1 d .
H2A H -0.2966 -0.0801 0.3392 0.080 Uiso 1 d R
H2B H -0.1709 -0.1351 0.4077 0.080 Uiso 1 d R
C3 C 0.2041(8) -0.1057(3) 0.3451(4) 0.0190(9) Uani 1 d .
H3A H 0.2100 -0.1326 0.4102 0.080 Uiso 1 d R
H3B H 0.3255 -0.0755 0.3443 0.080 Uiso 1 d R
C4 C 0.1985(8) -0.1121(3) 0.1547(4) 0.0180(8) Uani 1 d .
H4A H 0.2003 -0.1438 0.0947 0.080 Uiso 1 d R
H4B H 0.3198 -0.0819 0.1518 0.080 Uiso 1 d R
C5 C -0.1779(8) -0.1158(3) 0.1526(4) 0.0195(9) Uani 1 d .
H5A H -0.1786 -0.1474 0.0926 0.080 Uiso 1 d R
H5B H -0.3039 -0.0877 0.1482 0.080 Uiso 1 d R
C6 C 0.0191(9) -0.1997(2) 0.2562(4) 0.0194(8) Uani 1 d .
H6A H 0.0231 -0.2281 0.3197 0.080 Uiso 1 d R
H6B H 0.0192 -0.2312 0.1960 0.080 Uiso 1 d R
O1W O 0.4815(7) -0.3420(2) 0.2962(3) 0.0275(8) Uani 1 d .
H1WA H 0.3755 -0.3496 0.3172 0.080 Uiso 1 d R
H1WB H 0.5990 -0.3805 0.3201 0.050 Uiso 1 d R
O2W O 0.5638(9) 0.3763(3) 0.5879(4) 0.0444(12) Uani 1 d .
H2WA H 0.5170 0.3730 0.6550 0.080 Uiso 1 d R
H2WB H 0.5960 0.3408 0.6110 0.080 Uiso 1 d R
O3W O 0.4491(11) 0.2373(3) 0.5420(5) 0.0483(14) Uani 1 d .
H3WA H 0.4801 0.2096 0.4959 0.080 Uiso 1 d R
H3WB H 0.5048 0.2742 0.5487 0.080 Uiso 1 d R
O4W O 0.5299(12) -0.2226(3) 0.4871(6) 0.0551(17) Uani 1 d .
H4WA H 0.4187 -0.2034 0.5097 0.080 Uiso 1 d R
H4WB H 0.5377 -0.2652 0.5093 0.080 Uiso 1 d R
O5W O 0.4808(11) 0.0898(3) 0.0875(4) 0.0514(14) Uani 1 d .
H5WA H 0.4977 0.0822 0.0094 0.080 Uiso 1 d R
H5WB H 0.6258 0.1010 0.1028 0.080 Uiso 1 d R

loop_
_atom_site_aniso_label
_atom_site_aniso_U_11
_atom_site_aniso_U_22
_atom_site_aniso_U_33
_atom_site_aniso_U_23
_atom_site_aniso_U_13
_atom_site_aniso_U_12
Ag1 0.0352(2) 0.0265(2) 0.01770(16) -0.01003(16) 0.00155(13) 0.00010(17)
Ag2 0.02103(17) 0.02117(19) 0.0442(3) 0.00258(16) 0.00095(15) -0.00146(15)
S1 0.0177(5) 0.0212(5) 0.0175(5) -0.0011(4) 0.0008(4) -0.0009(4)
O1 0.0193(17) 0.041(2) 0.038(2) 0.0042(18) 0.0054(16) 0.0010(16)
O2 0.041(2) 0.040(2) 0.023(2) -0.0061(18) 0.0061(18) 0.001(2)
O3 0.034(2) 0.026(2) 0.045(3) -0.0033(18) 0.0106(19) -0.0074(18)
O4 0.035(2) 0.036(2) 0.039(2) 0.0078(19) -0.0071(19) -0.0005(19)
N1 0.0187(18) 0.0167(18) 0.0155(17) -0.0021(14) 0.0018(14) -0.0010(15)
N2 0.0174(18) 0.0178(18) 0.0125(17) 0.0017(13) 0.0013(13) 0.0039(14)
N3 0.0160(18) 0.0179(16) 0.0133(16) 0.0026(13) 0.0028(13) 0.0020(14)
N4 0.0158(17) 0.0186(18) 0.0150(17) 0.0016(14) -0.0016(13) 0.0011(15)
C1 0.021(2) 0.016(2) 0.0154(18) 0.0015(19) 0.0008(16) 0.0015(18)
C2 0.017(2) 0.019(2) 0.016(2) 0.0021(16) 0.0031(16) -0.0001(16)
C3 0.018(2) 0.022(2) 0.017(2) -0.0009(17) -0.0018(15) 0.0018(17)
C4 0.019(2) 0.021(2) 0.0143(19) 0.0021(16) 0.0039(15) 0.0038(17)
C5 0.018(2) 0.022(2) 0.018(2) 0.0024(17) -0.0036(16) -0.0031(17)
C6 0.0202(18) 0.0183(19) 0.020(2) -0.0004(18) -0.0003(16) 0.001(2)
O1W 0.028(2) 0.0237(18) 0.031(2) 0.0012(15) 0.0082(15) -0.0027(15)
O2W 0.065(3) 0.044(3) 0.025(2) -0.0021(19) 0.004(2) -0.002(3)
O3W 0.073(4) 0.030(2) 0.042(3) -0.003(2) 0.017(3) -0.006(3)
O4W 0.073(5) 0.041(3) 0.051(3) 0.004(3) 0.003(3) -0.004(3)
O5W 0.071(4) 0.050(3) 0.033(3) 0.004(2) -0.001(2) 0.017(3)

loop_
_atom_type_symbol
_atom_type_description
_atom_type_scat_dispersion_real
_atom_type_scat_dispersion_imag
_atom_type_scat_source
C C 0.0033 0.0016 'International Tables Vol C Tables 4.2.6.8 and 6.1.1.4'
H H 0.0000 0.0000 'International Tables Vol C Tables 4.2.6.8 and 6.1.1.4'
N N 0.0061 0.0033 'International Tables Vol C Tables 4.2.6.8 and 6.1.1.4'
O O 0.0106 0.0060 'International Tables Vol C Tables 4.2.6.8 and 6.1.1.4'
S S 0.1246 0.1234 'International Tables Vol C Tables 4.2.6.8 and 6.1.1.4'
Ag Ag -0.8971 1.1015 'International Tables Vol C Tables 4.2.6.8 and 6.1.1.4'

loop_
_geom_angle_atom_site_label_1
_geom_angle_atom_site_label_2
_geom_angle_atom_site_label_3
_geom_angle
_geom_angle_site_symmetry_1
_geom_angle_site_symmetry_3
N3 Ag1 N1 172.81(15) 2 .
N3 Ag1 O1 92.44(15) 2 .
N1 Ag1 O1 88.44(16) . .
O1W Ag2 N4 127.80(15) . 1_655
O1W Ag2 N2 117.09(15) . .
N4 Ag2 N2 115.10(14) 1_655 .
O4 S1 O3 108.9(3) . .
O4 S1 O2 108.3(3) . .
O3 S1 O2 110.6(3) . .
O4 S1 O1 110.0(3) . .
O3 S1 O1 109.2(3) . .
O2 S1 O1 109.8(3) . .
S1 O1 Ag1 130.6(3) . .
S1 O2 O5W 133.6(3) . .
S1 O3 O3W 112.3(3) . .
C2 N1 C3 108.5(4) . .
C2 N1 C1 108.3(4) . .
C3 N1 C1 108.7(4) . .
C2 N1 Ag1 106.7(3) . .
C3 N1 Ag1 111.2(3) . .
C1 N1 Ag1 113.3(3) . .
C3 N2 C6 108.8(4) . .
C3 N2 C4 108.9(4) . .
C6 N2 C4 108.1(4) . .
C3 N2 Ag2 108.3(3) . .
C6 N2 Ag2 111.6(3) . .
C4 N2 Ag2 111.1(3) . .
C1 N3 C4 108.9(4) . .
C1 N3 C5 109.0(4) . .
C4 N3 C5 108.6(4) . .
C1 N3 Ag1 112.6(3) . 2_554
C4 N3 Ag1 108.9(3) . 2_554
C5 N3 Ag1 108.8(3) . 2_554
C2 N4 C6 108.8(4) . .
C2 N4 C5 108.5(4) . .
C6 N4 C5 107.7(4) . .
C2 N4 Ag2 105.1(3) . 1_455
C6 N4 Ag2 115.5(3) . 1_455
C5 N4 Ag2 111.0(3) . 1_455
N3 C1 N1 110.8(4) . .
N4 C2 N1 111.9(4) . .
N2 C3 N1 111.3(4) . .
N3 C4 N2 110.7(4) . .
N3 C5 N4 111.0(4) . .
N4 C6 N2 111.8(4) . .
Ag2 O1W O3 106.06(18) . 3_445
Ag2 O1W O1 119.2(2) . 3_545
O3 O1W O1 106.8(2) 3_445 3_545
O1W O2W O3W 85.4(2) 2 .
O2W O3W O3 129.6(3) . .
O5W O4W O3W 104.0(3) 2 3_545
O2 O5W O4 101.9(2) . 2_554
O2 O5W O2W 98.6(2) . 4_454
O4 O5W O2W 116.6(3) 2_554 4_454

loop_
_geom_bond_atom_site_label_1
_geom_bond_atom_site_label_2
_geom_bond_distance
_geom_bond_site_symmetry_2
Ag1 N3 2.279(4) 2
Ag1 N1 2.292(4) .
Ag1 O1 2.571(5) .
Ag2 O1W 2.303(4) .
Ag2 N4 2.311(4) 1_655
Ag2 N2 2.347(4) .
S1 O4 1.452(5) .
S1 O3 1.467(4) .
S1 O2 1.468(4) .
S1 O1 1.469(4) .
N1 C2 1.471(6) .
N1 C3 1.471(6) .
N1 C1 1.481(6) .
N2 C3 1.459(6) .
N2 C6 1.472(7) .
N2 C4 1.483(6) .
N3 C1 1.468(6) .
N3 C4 1.472(6) .
N3 C5 1.478(6) .
N3 Ag1 2.279(4) 2_554
N4 C2 1.459(6) .
N4 C6 1.465(6) .
N4 C5 1.480(6) .
N4 Ag2 2.311(4) 1_455
O1W O3 2.681(6) 3_445
O1W O1 2.691(7) 3_545
O2 O5W 2.669(7) .
O3 O3W 2.792(8) .
O2W O1W 2.758(6) 2
O2W O3W 2.770(8) .
O4W O5W 2.818(8) 2
O4W O3W 2.838(10) 3_545
O5W O4 2.718(8) 2_554
O5W O2W 2.728(9) 4_454
